data_4312288
loop_
_publ_author_name
'Cheuk-Fai Chow'
'Michael H. W. Lam'
'Wai-Yeung Wong'

_publ_section_title
;
 A Heterobimetallic Ruthenium(II)-Copper(II) Donor-Acceptor Complex as a
 Chemodosimetric Ensemble for Selective Cyanide Detection
;
_journal_name_full 'Inorganic Chemistry'
_journal_page_first 8387
_journal_page_last 8393
_journal_paper_doi 10.1021/ic0492587
_journal_volume 43
_journal_year 2004
_chemical_formula_sum 'C30 H56 Cl2 Cu2 N12 O11 Ru'
_chemical_formula_weight 1059.92
_chemical_name_systematic
; 
 ? 
;
_space_group_IT_number 2
_symmetry_cell_setting triclinic
_symmetry_space_group_name_Hall '-P 1'
_symmetry_space_group_name_H-M 'P -1'
_atom_sites_solution_hydrogens geom
_atom_sites_solution_primary direct
_atom_sites_solution_secondary difmap
_audit_creation_method SHELXL-97
_cell_angle_alpha 93.792(3)
_cell_angle_beta 94.251(4)
_cell_angle_gamma 112.956(4)
_cell_formula_units_Z 2
_cell_length_a 11.006(2)
_cell_length_b 13.471(3)
_cell_length_c 16.514(3)
_cell_measurement_temperature 273(2)
_cell_volume 2236.2(8)
_computing_data_reduction SAINT
_computing_structure_refinement 'SHELXL-97 (Sheldrick, 1997)'
_computing_structure_solution 'SHELXS-97 (Sheldrick, 1990)'
_diffrn_ambient_temperature 273(2)
_diffrn_measured_fraction_theta_full 0.953
_diffrn_measured_fraction_theta_max 0.953
_diffrn_measurement_device_type 'Smart CCD'
_diffrn_radiation_monochromator graphite
_diffrn_radiation_source 'fine-focus sealed tube'
_diffrn_radiation_type MoK\a
_diffrn_radiation_wavelength 0.71073
_diffrn_reflns_av_R_equivalents 0.0407
_diffrn_reflns_av_sigmaI/netI 0.0977
_diffrn_reflns_limit_h_max 12
_diffrn_reflns_limit_h_min -13
_diffrn_reflns_limit_k_max 13
_diffrn_reflns_limit_k_min -16
_diffrn_reflns_limit_l_max 19
_diffrn_reflns_limit_l_min -19
_diffrn_reflns_number 10303
_diffrn_reflns_theta_full 25.00
_diffrn_reflns_theta_max 25.00
_diffrn_reflns_theta_min 1.96
_exptl_absorpt_coefficient_mu 1.460
_exptl_absorpt_correction_T_max 1.0000
_exptl_absorpt_correction_T_min 0.6849
_exptl_absorpt_correction_type SADABS
_exptl_crystal_colour dark-green
_exptl_crystal_density_diffrn 1.574
_exptl_crystal_density_method 'not measured'
_exptl_crystal_description block
_exptl_crystal_F_000 1088
_exptl_crystal_size_max 0.28
_exptl_crystal_size_mid 0.18
_exptl_crystal_size_min 0.15
_refine_diff_density_max 1.548
_refine_diff_density_min -1.240
_refine_diff_density_rms 0.149
_refine_ls_extinction_method none
_refine_ls_goodness_of_fit_ref 0.896
_refine_ls_hydrogen_treatment mixed
_refine_ls_matrix_type full
_refine_ls_number_parameters 508
_refine_ls_number_reflns 7508
_refine_ls_number_restraints 0
_refine_ls_restrained_S_all 0.896
_refine_ls_R_factor_all 0.1060
_refine_ls_R_factor_gt 0.0723
_refine_ls_shift/su_max 0.000
_refine_ls_shift/su_mean 0.000
_refine_ls_structure_factor_coef Fsqd
_refine_ls_weighting_details 'calc w=1/[\s^2^(Fo^2^)+(0.1041P)^2^+18.2214P] where P=(Fo^2^+2Fc^2^)/3'
_refine_ls_weighting_scheme calc
_refine_ls_wR_factor_gt 0.1750
_refine_ls_wR_factor_ref 0.1959
_reflns_number_gt 5218
_reflns_number_total 7508
_reflns_threshold_expression >2sigma(I)
_cod_data_source_file ic0492587si20040607_103822.cif
_cod_data_source_block wy0937wm
_cod_depositor_comments
;
The following automatic conversions were performed:
'_symmetry_cell_setting' value 'Triclinic' changed to 'triclinic'
according to '/home/saulius/struct/CIF-dictionaries/cif_core.dic'
dictionary named 'cif_core.dic' version 2.4.1 from 2010-06-29.

Automatic conversion script
Id: cif_fix_enum 1527 2010-12-29 10:47:43Z saulius 
;
_cod_database_code 4312288

loop_
_symmetry_equiv_pos_as_xyz
'x, y, z'
'-x, -y, -z'

loop_
_atom_site_label
_atom_site_type_symbol
_atom_site_fract_x
_atom_site_fract_y
_atom_site_fract_z
_atom_site_U_iso_or_equiv
_atom_site_adp_type
_atom_site_occupancy
_atom_site_symmetry_multiplicity
_atom_site_calc_flag
_atom_site_refinement_flags
_atom_site_disorder_assembly
_atom_site_disorder_group
C1 C 0.3163(8) 0.4775(6) 0.2019(5) 0.0299(18) Uani 1 1 d . . .
H1A H 0.3240 0.5066 0.1521 0.036 Uiso 1 1 calc R . .
C2 C 0.3288(10) 0.5436(7) 0.2705(6) 0.043(2) Uani 1 1 d . . .
H2A H 0.3454 0.6161 0.2664 0.051 Uiso 1 1 calc R . .
C3 C 0.3172(10) 0.5045(8) 0.3471(6) 0.042(2) Uani 1 1 d . . .
C4 C 0.2943(11) 0.3963(7) 0.3478(6) 0.045(2) Uani 1 1 d . . .
H4A H 0.2850 0.3660 0.3971 0.054 Uiso 1 1 calc R . .
C5 C 0.2847(9) 0.3318(6) 0.2771(5) 0.0306(19) Uani 1 1 d . . .
C6 C 0.2650(9) 0.2157(6) 0.2746(5) 0.0307(19) Uani 1 1 d . . .
C7 C 0.2498(10) 0.1603(7) 0.3435(5) 0.040(2) Uani 1 1 d . . .
H7A H 0.2509 0.1959 0.3939 0.048 Uiso 1 1 calc R . .
C8 C 0.2329(9) 0.0514(7) 0.3384(5) 0.037(2) Uani 1 1 d . . .
C9 C 0.2266(9) 0.0032(7) 0.2604(5) 0.037(2) Uani 1 1 d . . .
H9A H 0.2124 -0.0697 0.2529 0.045 Uiso 1 1 calc R . .
C10 C 0.2411(8) 0.0619(6) 0.1939(5) 0.0308(19) Uani 1 1 d . . .
H10A H 0.2361 0.0269 0.1426 0.037 Uiso 1 1 calc R . .
C11 C 0.3197(12) 0.5768(8) 0.4240(6) 0.054(3) Uani 1 1 d . . .
C12 C 0.2133(14) 0.6212(10) 0.4119(7) 0.074(4) Uani 1 1 d . . .
H12A H 0.2236 0.6573 0.3631 0.112 Uiso 1 1 calc R . .
H12B H 0.2215 0.6716 0.4580 0.112 Uiso 1 1 calc R . .
H12C H 0.1273 0.5626 0.4070 0.112 Uiso 1 1 calc R . .
C13 C 0.4560(15) 0.6733(11) 0.4339(9) 0.090(5) Uani 1 1 d . . .
H13A H 0.4670 0.7101 0.3855 0.135 Uiso 1 1 calc R . .
H13B H 0.5251 0.6471 0.4425 0.135 Uiso 1 1 calc R . .
H13C H 0.4609 0.7226 0.4800 0.135 Uiso 1 1 calc R . .
C14 C 0.3010(18) 0.5201(10) 0.5008(7) 0.095(5) Uani 1 1 d . . .
H14A H 0.3028 0.5695 0.5460 0.142 Uiso 1 1 calc R . .
H14B H 0.3713 0.4957 0.5113 0.142 Uiso 1 1 calc R . .
H14C H 0.2172 0.4589 0.4940 0.142 Uiso 1 1 calc R . .
C15 C 0.2215(12) -0.0126(8) 0.4114(6) 0.052(3) Uani 1 1 d . . .
C16 C 0.211(2) 0.0486(11) 0.4889(7) 0.118(7) Uani 1 1 d . . .
H16A H 0.2865 0.1162 0.4995 0.176 Uiso 1 1 calc R . .
H16B H 0.2073 0.0061 0.5338 0.176 Uiso 1 1 calc R . .
H16C H 0.1313 0.0622 0.4827 0.176 Uiso 1 1 calc R . .
C17 C 0.3419(15) -0.0407(14) 0.4209(10) 0.105(6) Uani 1 1 d . . .
H17A H 0.4208 0.0247 0.4309 0.158 Uiso 1 1 calc R . .
H17B H 0.3453 -0.0815 0.3718 0.158 Uiso 1 1 calc R . .
H17C H 0.3359 -0.0833 0.4660 0.158 Uiso 1 1 calc R . .
C18 C 0.0985(13) -0.1227(10) 0.3958(8) 0.081(4) Uani 1 1 d . . .
H18A H 0.0189 -0.1094 0.3902 0.121 Uiso 1 1 calc R . .
H18B H 0.0967 -0.1645 0.4409 0.121 Uiso 1 1 calc R . .
H18C H 0.1042 -0.1621 0.3466 0.121 Uiso 1 1 calc R . .
C19 C 0.2692(8) 0.3587(6) 0.0171(5) 0.0291(18) Uani 1 1 d . . .
C20 C 0.0392(11) 0.5767(9) -0.1354(7) 0.056(3) Uani 1 1 d . . .
H20A H 0.0935 0.6530 -0.1369 0.067 Uiso 1 1 calc R . .
H20B H -0.0466 0.5700 -0.1197 0.067 Uiso 1 1 calc R . .
C21 C 0.0221(10) 0.5171(9) -0.2176(6) 0.050(3) Uani 1 1 d . . .
H21A H -0.0447 0.4439 -0.2194 0.060 Uiso 1 1 calc R . .
H21B H -0.0058 0.5537 -0.2592 0.060 Uiso 1 1 calc R . .
C22 C 0.1466(13) 0.4306(11) -0.2970(7) 0.068(3) Uani 1 1 d . . .
H22A H 0.1365 0.4545 -0.3503 0.081 Uiso 1 1 calc R . .
H22B H 0.0710 0.3636 -0.2932 0.081 Uiso 1 1 calc R . .
C23 C 0.2719(16) 0.4121(13) -0.2868(7) 0.087(4) Uani 1 1 d . . .
H23A H 0.2642 0.3498 -0.3231 0.104 Uiso 1 1 calc R . .
H23B H 0.3458 0.4749 -0.3002 0.104 Uiso 1 1 calc R . .
C24 C 0.5283(8) 0.6797(6) -0.1079(5) 0.0261(18) Uani 1 1 d . . .
C25 C 0.0678(9) 0.1972(6) 0.0976(5) 0.0303(19) Uani 1 1 d . . .
C26 C -0.4604(10) 0.0684(10) 0.1110(9) 0.070(4) Uani 1 1 d . . .
H26A H -0.5112 0.1133 0.1107 0.084 Uiso 1 1 calc R . .
H26B H -0.5017 0.0089 0.0682 0.084 Uiso 1 1 calc R . .
C27 C -0.4590(11) 0.0264(9) 0.1899(8) 0.061(3) Uani 1 1 d . . .
H27A H -0.5482 -0.0210 0.1992 0.073 Uiso 1 1 calc R . .
H27B H -0.4249 0.0855 0.2333 0.073 Uiso 1 1 calc R . .
C28 C -0.3327(15) -0.0565(14) 0.2710(9) 0.091(5) Uani 1 1 d . . .
H28A H -0.3199 0.0042 0.3105 0.109 Uiso 1 1 calc R . .
H28B H -0.4027 -0.1203 0.2866 0.109 Uiso 1 1 calc R . .
C29 C -0.2173(14) -0.0732(12) 0.2715(9) 0.084(4) Uani 1 1 d . . .
H29A H -0.2373 -0.1455 0.2457 0.100 Uiso 1 1 calc R . .
H29B H -0.1816 -0.0696 0.3276 0.100 Uiso 1 1 calc R . .
C30 C -0.2573(9) -0.1471(6) -0.0135(5) 0.0307(19) Uani 1 1 d . . .
Cl1 Cl 0.8634(5) 0.2497(3) 0.3613(2) 0.0964(13) Uani 1 1 d . . .
Cl2 Cl 0.7762(3) 0.25698(19) 0.87678(18) 0.0534(7) Uani 1 1 d . . .
Cu1 Cu 0.23780(10) 0.48809(8) -0.12626(6) 0.0306(3) Uani 1 1 d . . .
Cu2 Cu -0.21022(10) 0.05082(9) 0.13411(7) 0.0347(3) Uani 1 1 d . . .
N1 N 0.2929(6) 0.3703(5) 0.2027(4) 0.0259(15) Uani 1 1 d . . .
N2 N 0.2620(6) 0.1677(5) 0.1998(4) 0.0218(14) Uani 1 1 d . . .
N3 N 0.2672(8) 0.4198(6) -0.0303(5) 0.0396(18) Uani 1 1 d . . .
N4 N 0.1036(8) 0.5309(7) -0.0753(5) 0.046(2) Uani 1 1 d . . .
H4B H 0.0418 0.4725 -0.0575 0.055 Uiso 1 1 calc R . .
H4C H 0.1437 0.5804 -0.0321 0.055 Uiso 1 1 calc R . .
N5 N 0.1520(8) 0.5148(6) -0.2318(5) 0.0422(19) Uani 1 1 d . . .
H5A H 0.2052 0.5809 -0.2457 0.051 Uiso 1 1 calc R . .
N6 N 0.2948(11) 0.3932(9) -0.2020(6) 0.066(3) Uani 1 1 d . . .
H6A H 0.3815 0.4083 -0.1892 0.079 Uiso 1 1 calc R . .
H6B H 0.2484 0.3230 -0.1957 0.079 Uiso 1 1 calc R . .
N7 N 0.4112(7) 0.6393(6) -0.1145(5) 0.0436(19) Uani 1 1 d . . .
N8 N -0.0427(7) 0.1535(6) 0.1033(5) 0.0353(17) Uani 1 1 d . . .
N9 N -0.3224(8) 0.1332(6) 0.0961(6) 0.053(2) Uani 1 1 d . . .
H9B H -0.2927 0.1992 0.1243 0.063 Uiso 1 1 calc R . .
H9C H -0.3178 0.1416 0.0427 0.063 Uiso 1 1 calc R . .
N10 N -0.3731(8) -0.0339(7) 0.1885(5) 0.047(2) Uani 1 1 d . . .
H10B H -0.4183 -0.0984 0.1576 0.056 Uiso 1 1 calc R . .
N11 N -0.1143(9) 0.0074(7) 0.2284(5) 0.051(2) Uani 1 1 d . . .
H11A H -0.0603 -0.0220 0.2087 0.062 Uiso 1 1 calc R . .
H11B H -0.0649 0.0661 0.2632 0.062 Uiso 1 1 calc R . .
N12 N -0.2496(7) -0.0784(6) 0.0368(5) 0.0381(18) Uani 1 1 d . . .
O1 O 0.9354(16) 0.3576(9) 0.3983(7) 0.148(6) Uani 1 1 d . . .
O2 O 0.8305(18) 0.2406(10) 0.2772(7) 0.167(7) Uani 1 1 d . . .
O3 O 0.7630(16) 0.1934(10) 0.4017(7) 0.143(6) Uani 1 1 d . . .
O4 O 0.9521(19) 0.2050(19) 0.3795(12) 0.211(9) Uani 1 1 d . . .
O5 O 0.7329(15) 0.2352(8) 0.7940(6) 0.129(5) Uani 1 1 d . . .
O6 O 0.7567(10) 0.3482(8) 0.9083(6) 0.090(3) Uani 1 1 d . . .
O7 O 0.9129(11) 0.2876(10) 0.8891(13) 0.189(9) Uani 1 1 d . . .
O8 O 0.7158(13) 0.1632(9) 0.9116(6) 0.126(5) Uani 1 1 d . . .
O9 O 0.617(5) 0.301(4) 0.313(3) 0.54(3) Uiso 1 1 d . . .
O10 O 0.0724(9) 0.1755(8) 0.8569(6) 0.083(3) Uiso 1 1 d . . .
O11 O 0.4658(11) 0.2881(9) 0.8865(6) 0.099(3) Uiso 1 1 d . . .
Ru1 Ru 0.27127(6) 0.26097(5) 0.10054(4) 0.02059(19) Uani 1 1 d . . .

loop_
_atom_site_aniso_label
_atom_site_aniso_U_11
_atom_site_aniso_U_22
_atom_site_aniso_U_33
_atom_site_aniso_U_23
_atom_site_aniso_U_13
_atom_site_aniso_U_12
C1 0.041(5) 0.019(4) 0.034(5) 0.010(3) 0.008(4) 0.014(4)
C2 0.060(6) 0.014(4) 0.056(6) -0.010(4) -0.014(5) 0.022(4)
C3 0.053(6) 0.041(5) 0.036(5) -0.005(4) 0.000(4) 0.027(5)
C4 0.078(7) 0.032(5) 0.031(5) 0.001(4) 0.004(5) 0.028(5)
C5 0.057(6) 0.016(4) 0.024(4) 0.001(3) 0.001(4) 0.021(4)
C6 0.044(5) 0.019(4) 0.032(5) -0.006(3) -0.001(4) 0.018(4)
C7 0.070(7) 0.022(4) 0.035(5) 0.005(4) 0.015(5) 0.023(4)
C8 0.049(6) 0.031(5) 0.036(5) 0.005(4) 0.006(4) 0.021(4)
C9 0.055(6) 0.021(4) 0.044(5) 0.008(4) 0.015(4) 0.022(4)
C10 0.038(5) 0.022(4) 0.037(5) -0.001(3) 0.005(4) 0.017(4)
C11 0.083(8) 0.042(6) 0.045(6) -0.004(5) 0.004(5) 0.036(6)
C12 0.114(11) 0.071(8) 0.061(8) -0.005(6) 0.015(7) 0.063(8)
C13 0.116(12) 0.058(8) 0.073(9) -0.014(7) 0.001(8) 0.016(8)
C14 0.204(18) 0.062(8) 0.037(6) -0.010(6) 0.012(8) 0.075(10)
C15 0.088(8) 0.033(5) 0.042(6) 0.014(4) 0.002(5) 0.032(5)
C16 0.26(2) 0.054(8) 0.041(7) 0.020(6) 0.037(10) 0.059(11)
C17 0.093(11) 0.122(14) 0.114(13) 0.065(11) -0.004(9) 0.052(10)
C18 0.081(9) 0.059(8) 0.077(9) 0.023(7) 0.014(7) -0.004(7)
C19 0.021(4) 0.023(4) 0.035(5) -0.006(4) 0.002(3) 0.002(3)
C20 0.046(6) 0.045(6) 0.089(8) 0.002(6) 0.006(6) 0.032(5)
C21 0.042(6) 0.052(6) 0.055(6) 0.011(5) -0.011(5) 0.021(5)
C22 0.086(9) 0.087(9) 0.038(6) -0.007(6) 0.002(6) 0.046(8)
C23 0.120(12) 0.113(12) 0.047(7) 0.007(7) 0.026(7) 0.065(10)
C24 0.036(5) 0.008(3) 0.030(4) 0.001(3) 0.002(3) 0.004(3)
C25 0.043(6) 0.019(4) 0.034(5) -0.002(3) -0.003(4) 0.019(4)
C26 0.036(6) 0.064(8) 0.125(11) 0.026(8) 0.026(7) 0.032(6)
C27 0.052(7) 0.048(6) 0.089(9) 0.004(6) 0.042(6) 0.021(5)
C28 0.089(11) 0.113(13) 0.086(10) 0.046(9) 0.035(8) 0.047(10)
C29 0.085(10) 0.091(10) 0.090(10) 0.047(8) 0.019(8) 0.044(9)
C30 0.040(5) 0.022(4) 0.032(5) 0.013(4) 0.011(4) 0.011(4)
Cl1 0.159(4) 0.057(2) 0.065(2) 0.0016(16) 0.026(2) 0.032(2)
Cl2 0.0633(17) 0.0296(12) 0.0704(18) 0.0040(12) 0.0086(13) 0.0218(12)
Cu1 0.0331(6) 0.0282(6) 0.0341(6) 0.0059(4) 0.0048(4) 0.0154(5)
Cu2 0.0278(6) 0.0303(6) 0.0478(7) 0.0071(5) 0.0101(5) 0.0120(5)
N1 0.027(4) 0.018(3) 0.036(4) 0.007(3) 0.008(3) 0.010(3)
N2 0.017(3) 0.013(3) 0.034(4) 0.002(3) 0.002(3) 0.005(3)
N3 0.050(5) 0.022(4) 0.045(5) 0.014(3) 0.001(4) 0.011(3)
N4 0.046(5) 0.039(5) 0.053(5) 0.002(4) 0.010(4) 0.018(4)
N5 0.051(5) 0.033(4) 0.043(5) 0.015(3) 0.005(4) 0.015(4)
N6 0.087(7) 0.078(7) 0.060(6) 0.003(5) 0.003(5) 0.063(6)
N7 0.028(5) 0.034(4) 0.063(5) 0.015(4) 0.011(4) 0.003(4)
N8 0.022(4) 0.028(4) 0.055(5) 0.002(3) 0.010(3) 0.009(3)
N9 0.039(5) 0.034(4) 0.091(7) 0.015(4) 0.014(4) 0.017(4)
N10 0.041(5) 0.039(5) 0.056(5) 0.009(4) 0.014(4) 0.009(4)
N11 0.057(6) 0.046(5) 0.052(5) -0.002(4) -0.001(4) 0.024(4)
N12 0.043(5) 0.031(4) 0.037(4) -0.002(3) 0.002(3) 0.012(4)
O1 0.226(16) 0.066(7) 0.107(9) -0.024(6) 0.025(9) 0.013(9)
O2 0.291(19) 0.086(8) 0.063(7) 0.005(6) 0.026(9) 0.009(10)
O3 0.213(15) 0.091(8) 0.094(8) 0.016(7) 0.082(9) 0.016(9)
O4 0.188(17) 0.29(2) 0.231(19) 0.097(18) 0.017(14) 0.173(18)
O5 0.271(17) 0.068(7) 0.062(6) -0.003(5) 0.009(8) 0.084(9)
O6 0.112(8) 0.074(6) 0.093(7) -0.035(5) -0.009(6) 0.055(6)
O7 0.062(7) 0.087(9) 0.43(3) 0.044(13) 0.026(11) 0.041(7)
O8 0.160(11) 0.080(7) 0.079(7) 0.032(6) 0.012(7) -0.018(7)
Ru1 0.0230(3) 0.0135(3) 0.0264(4) 0.0026(2) 0.0052(2) 0.0079(2)

loop_
_atom_type_symbol
_atom_type_description
_atom_type_scat_dispersion_real
_atom_type_scat_dispersion_imag
_atom_type_scat_source
C C 0.0033 0.0016 'International Tables Vol C Tables 4.2.6.8 and 6.1.1.4'
H H 0.0000 0.0000 'International Tables Vol C Tables 4.2.6.8 and 6.1.1.4'
N N 0.0061 0.0033 'International Tables Vol C Tables 4.2.6.8 and 6.1.1.4'
O O 0.0106 0.0060 'International Tables Vol C Tables 4.2.6.8 and 6.1.1.4'
Cl Cl 0.1484 0.1585 'International Tables Vol C Tables 4.2.6.8 and 6.1.1.4'
Cu Cu 0.3201 1.2651 'International Tables Vol C Tables 4.2.6.8 and 6.1.1.4'
Ru Ru -1.2594 0.8363 'International Tables Vol C Tables 4.2.6.8 and 6.1.1.4'

loop_
_geom_angle_atom_site_label_1
_geom_angle_atom_site_label_2
_geom_angle_atom_site_label_3
_geom_angle
_geom_angle_site_symmetry_1
_geom_angle_site_symmetry_3
_geom_angle_publ_flag
C2 C1 N1 123.1(8) . . ?
C1 C2 C3 121.2(8) . . ?
C4 C3 C2 115.6(8) . . ?
C4 C3 C11 123.0(9) . . ?
C2 C3 C11 121.3(8) . . ?
C5 C4 C3 121.7(9) . . ?
N1 C5 C4 122.0(7) . . ?
N1 C5 C6 114.1(7) . . ?
C4 C5 C6 124.0(7) . . ?
N2 C6 C7 122.1(7) . . ?
N2 C6 C5 114.9(7) . . ?
C7 C6 C5 123.1(7) . . ?
C6 C7 C8 121.1(8) . . ?
C9 C8 C7 115.6(8) . . ?
C9 C8 C15 120.5(8) . . ?
C7 C8 C15 123.8(8) . . ?
C10 C9 C8 120.9(8) . . ?
N2 C10 C9 123.1(8) . . ?
C14 C11 C12 108.5(11) . . ?
C14 C11 C3 114.0(8) . . ?
C12 C11 C3 110.3(9) . . ?
C14 C11 C13 109.6(11) . . ?
C12 C11 C13 108.0(10) . . ?
C3 C11 C13 106.4(10) . . ?
C8 C15 C17 107.8(10) . . ?
C8 C15 C16 112.5(8) . . ?
C17 C15 C16 110.8(12) . . ?
C8 C15 C18 110.6(9) . . ?
C17 C15 C18 106.1(11) . . ?
C16 C15 C18 108.8(11) . . ?
N3 C19 Ru1 177.3(7) . . ?
N4 C20 C21 109.3(8) . . ?
N5 C21 C20 107.0(8) . . ?
N5 C22 C23 109.1(10) . . ?
N6 C23 C22 108.4(10) . . ?
N7 C24 Ru1 176.0(7) . 2_665 ?
N8 C25 Ru1 171.2(7) . . ?
C27 C26 N9 108.8(10) . . ?
C26 C27 N10 107.3(8) . . ?
C29 C28 N10 110.8(11) . . ?
C28 C29 N11 113.1(11) . . ?
N12 C30 Ru1 178.6(7) . 2 ?
O3 Cl1 O4 102.0(12) . . ?
O3 Cl1 O2 114.0(10) . . ?
O4 Cl1 O2 111.1(12) . . ?
O3 Cl1 O1 112.8(8) . . ?
O4 Cl1 O1 100.5(12) . . ?
O2 Cl1 O1 114.8(8) . . ?
O8 Cl2 O5 107.2(7) . . ?
O8 Cl2 O7 108.7(9) . . ?
O5 Cl2 O7 110.2(11) . . ?
O8 Cl2 O6 116.9(8) . . ?
O5 Cl2 O6 109.5(6) . . ?
O7 Cl2 O6 104.3(8) . . ?
N3 Cu1 N4 92.0(3) . . ?
N3 Cu1 N6 92.9(3) . . ?
N4 Cu1 N6 153.9(4) . . ?
N3 Cu1 N5 161.4(3) . . ?
N4 Cu1 N5 83.4(3) . . ?
N6 Cu1 N5 83.8(3) . . ?
N3 Cu1 N7 103.0(3) . . ?
N4 Cu1 N7 102.7(3) . . ?
N6 Cu1 N7 101.0(4) . . ?
N5 Cu1 N7 95.6(3) . . ?
N8 Cu2 N10 167.7(3) . . ?
N8 Cu2 N9 96.0(3) . . ?
N10 Cu2 N9 83.1(3) . . ?
N8 Cu2 N11 92.0(3) . . ?
N10 Cu2 N11 82.8(3) . . ?
N9 Cu2 N11 149.0(4) . . ?
N8 Cu2 N12 98.3(3) . . ?
N10 Cu2 N12 93.8(3) . . ?
N9 Cu2 N12 105.1(3) . . ?
N11 Cu2 N12 103.3(3) . . ?
C5 N1 C1 116.4(7) . . ?
C5 N1 Ru1 117.4(5) . . ?
C1 N1 Ru1 126.2(5) . . ?
C10 N2 C6 117.2(7) . . ?
C10 N2 Ru1 125.6(5) . . ?
C6 N2 Ru1 116.9(5) . . ?
C19 N3 Cu1 165.8(7) . . ?
C20 N4 Cu1 110.2(6) . . ?
C21 N5 C22 114.8(8) . . ?
C21 N5 Cu1 109.3(6) . . ?
C22 N5 Cu1 107.7(6) . . ?
C23 N6 Cu1 110.2(7) . . ?
C24 N7 Cu1 145.4(7) . . ?
C25 N8 Cu2 161.5(7) . . ?
C26 N9 Cu2 107.1(6) . . ?
C27 N10 C28 113.4(10) . . ?
C27 N10 Cu2 108.8(6) . . ?
C28 N10 Cu2 110.0(7) . . ?
C29 N11 Cu2 108.0(7) . . ?
C30 N12 Cu2 172.9(7) . . ?
C19 Ru1 C30 90.0(3) . 2 ?
C19 Ru1 C24 90.0(3) . 2_665 ?
C30 Ru1 C24 90.7(3) 2 2_665 ?
C19 Ru1 C25 92.5(3) . . ?
C30 Ru1 C25 89.8(3) 2 . ?
C24 Ru1 C25 177.4(3) 2_665 . ?
C19 Ru1 N1 96.8(3) . . ?
C30 Ru1 N1 173.0(3) 2 . ?
C24 Ru1 N1 87.5(3) 2_665 . ?
C25 Ru1 N1 91.7(3) . . ?
C19 Ru1 N2 172.3(3) . . ?
C30 Ru1 N2 96.8(3) 2 . ?
C24 Ru1 N2 93.5(3) 2_665 . ?
C25 Ru1 N2 83.9(3) . . ?
N1 Ru1 N2 76.6(2) . . ?

loop_
_geom_bond_atom_site_label_1
_geom_bond_atom_site_label_2
_geom_bond_distance
_geom_bond_site_symmetry_2
_geom_bond_publ_flag
C1 C2 1.357(12) . ?
C1 N1 1.366(10) . ?
C2 C3 1.398(13) . ?
C3 C4 1.380(13) . ?
C3 C11 1.540(13) . ?
C4 C5 1.380(12) . ?
C5 N1 1.360(10) . ?
C5 C6 1.490(10) . ?
C6 N2 1.348(10) . ?
C6 C7 1.386(12) . ?
C7 C8 1.400(12) . ?
C8 C9 1.388(12) . ?
C8 C15 1.513(12) . ?
C9 C10 1.377(12) . ?
C10 N2 1.348(10) . ?
C11 C14 1.510(16) . ?
C11 C12 1.515(16) . ?
C11 C13 1.544(17) . ?
C15 C17 1.514(18) . ?
C15 C16 1.514(16) . ?
C15 C18 1.559(15) . ?
C19 N3 1.179(11) . ?
C19 Ru1 1.973(9) . ?
C20 N4 1.479(13) . ?
C20 C21 1.491(15) . ?
C21 N5 1.478(12) . ?
C22 N5 1.492(13) . ?
C22 C23 1.494(18) . ?
C23 N6 1.460(15) . ?
C24 N7 1.180(10) . ?
C24 Ru1 2.023(8) 2_665 ?
C25 N8 1.140(11) . ?
C25 Ru1 2.058(9) . ?
C26 C27 1.456(17) . ?
C26 N9 1.476(13) . ?
C27 N10 1.468(13) . ?
C28 C29 1.374(18) . ?
C28 N10 1.489(15) . ?
C29 N11 1.494(15) . ?
C30 N12 1.175(11) . ?
C30 Ru1 1.983(9) 2 ?
Cl1 O3 1.328(12) . ?
Cl1 O4 1.358(15) . ?
Cl1 O2 1.394(12) . ?
Cl1 O1 1.424(11) . ?
Cl2 O8 1.367(10) . ?
Cl2 O5 1.387(10) . ?
Cl2 O7 1.390(11) . ?
Cl2 O6 1.401(8) . ?
Cu1 N3 1.951(7) . ?
Cu1 N4 2.002(8) . ?
Cu1 N6 2.030(9) . ?
Cu1 N5 2.040(7) . ?
Cu1 N7 2.166(7) . ?
Cu2 N8 1.953(7) . ?
Cu2 N10 2.025(8) . ?
Cu2 N9 2.048(8) . ?
Cu2 N11 2.059(8) . ?
Cu2 N12 2.177(7) . ?
N1 Ru1 2.100(6) . ?
N2 Ru1 2.115(6) . ?
Ru1 C30 1.983(9) 2 ?
Ru1 C24 2.023(8) 2_665 ?
